data_7233430
loop_
_publ_author_name
'Vaganova, Tamara A.'
'Gatilov, Yurij V.'
'Benassi, Enrico'
'Chuikov, Igor P.'
'Pishchur, Denis P.'
'Malykhin, Evgenij V.'

_publ_section_title
;
 Impact of molecular packing rearrangement on solid-state fluorescence:
 polyhalogenated N-hetarylamines vs. their co-crystals with 18-crown-6
;
_journal_issue 39
_journal_name_full CrystEngComm
_journal_page_first 5931
_journal_paper_doi 10.1039/C9CE00645A
_journal_volume 21
_journal_year 2019
_chemical_formula_moiety '2(C5 H2 Cl F3 N2), C12 H24 O6'
_chemical_formula_sum 'C22 H28 Cl2 F6 N4 O6'
_chemical_formula_weight 629.38
_chemical_melting_point 394
_chemical_name_systematic
;
4-amino-3-chloro-2,5,6-trifluoropyridine 18-crown-6, associate 2:1
;
_space_group_crystal_system monoclinic
_space_group_IT_number 15
_space_group_name_Hall '-C 2yc'
_space_group_name_H-M_alt 'C 1 2/c 1'
_symmetry_space_group_name_Hall '-C 2yc'
_symmetry_space_group_name_H-M 'C 1 2/c 1'
_atom_sites_solution_hydrogens mixed
_atom_sites_solution_primary direct
_atom_sites_solution_secondary difmap
_audit_creation_method SHELXL-2014/7
_audit_update_record
;
2019-04-22 deposited with the CCDC.    2019-08-23 downloaded from the CCDC.
;
_cell_angle_alpha 90
_cell_angle_beta 118.714(2)
_cell_angle_gamma 90
_cell_formula_units_Z 4
_cell_length_a 19.1536(10)
_cell_length_b 9.5830(5)
_cell_length_c 17.3666(14)
_cell_measurement_reflns_used 9915
_cell_measurement_temperature 296(2)
_cell_measurement_theta_max 27.45
_cell_measurement_theta_min 2.42
_cell_volume 2795.6(3)
_computing_cell_refinement 'Bruker SAINT'
_computing_data_collection 'Bruker APEX2'
_computing_data_reduction 'Bruker SAINT'
_computing_molecular_graphics 'Bruker SHELXTL'
_computing_publication_material 'Bruker SHELXTL'
_computing_structure_refinement 'SHELXL-2014/7 (Sheldrick, 2014)'
_computing_structure_solution 'SHELXS-97 (Sheldrick, 2008)'
_diffrn_ambient_temperature 296(2)
_diffrn_measured_fraction_theta_full 1.000
_diffrn_measured_fraction_theta_max 0.997
_diffrn_measurement_device_type 'Bruker APEX-II CCD'
_diffrn_measurement_method '\f and \w scans'
_diffrn_radiation_type MoK\a
_diffrn_radiation_wavelength 0.71073
_diffrn_reflns_av_R_equivalents 0.0307
_diffrn_reflns_av_unetI/netI 0.0166
_diffrn_reflns_Laue_measured_fraction_full 1.000
_diffrn_reflns_Laue_measured_fraction_max 0.997
_diffrn_reflns_limit_h_max 24
_diffrn_reflns_limit_h_min -24
_diffrn_reflns_limit_k_max 12
_diffrn_reflns_limit_k_min -12
_diffrn_reflns_limit_l_max 22
_diffrn_reflns_limit_l_min -22
_diffrn_reflns_number 22277
_diffrn_reflns_point_group_measured_fraction_full 1.000
_diffrn_reflns_point_group_measured_fraction_max 0.997
_diffrn_reflns_theta_full 25.242
_diffrn_reflns_theta_max 27.510
_diffrn_reflns_theta_min 2.425
_exptl_absorpt_coefficient_mu 0.316
_exptl_absorpt_correction_T_max 0.8372
_exptl_absorpt_correction_T_min 0.7631
_exptl_absorpt_correction_type multi-scan
_exptl_absorpt_process_details SADABS-2008/1
_exptl_crystal_colour colourless
_exptl_crystal_density_diffrn 1.495
_exptl_crystal_description block
_exptl_crystal_F_000 1296
_exptl_crystal_size_max 0.760
_exptl_crystal_size_mid 0.360
_exptl_crystal_size_min 0.220
_refine_diff_density_max 0.521
_refine_diff_density_min -0.332
_refine_diff_density_rms 0.047
_refine_ls_extinction_method none
_refine_ls_goodness_of_fit_ref 1.074
_refine_ls_hydrogen_treatment mixed
_refine_ls_matrix_type full
_refine_ls_number_parameters 198
_refine_ls_number_reflns 3208
_refine_ls_number_restraints 5
_refine_ls_restrained_S_all 1.080
_refine_ls_R_factor_all 0.0634
_refine_ls_R_factor_gt 0.0505
_refine_ls_shift/su_max 0.000
_refine_ls_shift/su_mean 0.000
_refine_ls_structure_factor_coef Fsqd
_refine_ls_weighting_details 'w=1/[\s^2^(Fo^2^)+(0.0662P)^2^+3.0604P] where P=(Fo^2^+2Fc^2^)/3'
_refine_ls_weighting_scheme calc
_refine_ls_wR_factor_gt 0.1389
_refine_ls_wR_factor_ref 0.1513
_reflns_Friedel_coverage 0.000
_reflns_number_gt 2549
_reflns_number_total 3208
_reflns_threshold_expression 'I > 2\s(I)'
_cod_data_source_file c9ce00645a2.cif
_cod_data_source_block 2Bxcr-m202
_cod_depositor_comments 'Adding full bibliography for 7233421--7233432.cif.'
_cod_database_code 7233430
_shelx_shelxl_version_number 2014/7
_shelx_space_group_comment
;
The symmetry employed for this shelxl refinement is uniquely defined
by the following loop, which should always be used as a source of
symmetry information in preference to the above space-group names.
They are only intended as comments.
;
_shelx_estimated_absorpt_t_min 0.795
_shelx_estimated_absorpt_t_max 0.934

loop_
_space_group_symop_operation_xyz
'x, y, z'
'-x, y, -z+1/2'
'x+1/2, y+1/2, z'
'-x+1/2, y+1/2, -z+1/2'
'-x, -y, -z'
'x, -y, z-1/2'
'-x+1/2, -y+1/2, -z'
'x+1/2, -y+1/2, z-1/2'

loop_
_atom_site_label
_atom_site_type_symbol
_atom_site_fract_x
_atom_site_fract_y
_atom_site_fract_z
_atom_site_U_iso_or_equiv
_atom_site_adp_type
_atom_site_occupancy
_atom_site_site_symmetry_order
_atom_site_calc_flag
_atom_site_refinement_flags_posn
_atom_site_refinement_flags_adp
_atom_site_refinement_flags_occupancy
_atom_site_disorder_assembly
_atom_site_disorder_group
O1 O 0.48628(11) 0.19855(19) 0.35556(12) 0.0689(5) Uani 1 1 d . . . A 1
O2 O 0.58108(9) 0.21175(16) 0.53806(10) 0.0542(4) Uani 1 1 d . . . A 1
O3 O 0.62244(9) 0.03852(19) 0.68380(11) 0.0597(4) Uani 1 1 d D . . A 1
C6 C 0.48040(18) 0.3088(3) 0.4047(2) 0.0756(8) Uani 1 1 d . . . A 1
H6A H 0.4411 0.2869 0.4229 0.091 Uiso 1 1 calc R U . A 1
H6B H 0.4635 0.3927 0.3691 0.091 Uiso 1 1 calc R U . A 1
C7 C 0.55924(17) 0.3322(2) 0.48315(19) 0.0668(7) Uani 1 1 d . . . A 1
H7A H 0.5990 0.3503 0.4649 0.080 Uiso 1 1 calc R U . A 1
H7B H 0.5566 0.4129 0.5154 0.080 Uiso 1 1 calc R U . A 1
C8 C 0.65009(15) 0.2341(3) 0.61952(16) 0.0641(7) Uani 1 1 d . . . A 1
H8A H 0.6378 0.2957 0.6557 0.077 Uiso 1 1 calc R U . A 1
H8B H 0.6909 0.2781 0.6100 0.077 Uiso 1 1 calc R U . A 1
C9 C 0.67934(13) 0.0994(3) 0.66452(16) 0.0623(7) Uani 1 1 d . . . A 1
H9A H 0.6900 0.0370 0.6274 0.075 Uiso 1 1 calc R U . A 1
H9B H 0.7288 0.1137 0.7185 0.075 Uiso 1 1 calc R U . A 1
C10 C 0.64759(17) -0.0988(3) 0.7169(2) 0.0570(10) Uani 0.807(9) 1 d . . P A 1
H10A H 0.6958 -0.0946 0.7732 0.068 Uiso 1 1 calc R U . A 1
H10B H 0.6589 -0.1518 0.6766 0.068 Uiso 1 1 calc R U . A 1
C11 C 0.58328(19) -0.1676(4) 0.72720(19) 0.0594(11) Uani 0.807(9) 1 d . . P A 1
H11A H 0.6036 -0.2538 0.7597 0.071 Uiso 1 1 calc R U . A 1
H11B H 0.5679 -0.1074 0.7614 0.071 Uiso 1 1 calc R U . A 1
C10A C 0.6184(12) -0.0670(16) 0.7384(10) 0.080(6) Uiso 0.193(9) 1 d D . P A 2
C11A C 0.6043(8) -0.2032(17) 0.6916(12) 0.080(6) Uiso 0.193(9) 1 d D . P A 2
Cl1 Cl 0.28866(4) -0.07428(7) 0.53189(5) 0.0678(2) Uani 1 1 d . . . . .
F1 F 0.20649(10) 0.1111(2) 0.59338(13) 0.0886(6) Uani 1 1 d . . . . .
C1 C 0.27509(14) 0.1654(3) 0.60303(15) 0.0581(6) Uani 1 1 d . . . . .
N1 N 0.29278(15) 0.2895(3) 0.63793(14) 0.0693(6) Uani 1 1 d . . . . .
C2 C 0.31928(12) 0.0874(2) 0.57589(13) 0.0452(5) Uani 1 1 d . . . . .
N2 N 0.43708(12) 0.0771(2) 0.55863(17) 0.0623(6) Uani 1 1 d D . . . .
H2A H 0.4828(12) 0.113(3) 0.5730(19) 0.075(9) Uiso 1 1 d D . . . .
H2B H 0.4300(16) -0.0082(19) 0.5461(17) 0.063(7) Uiso 1 1 d D . . . .
F2 F 0.47865(10) 0.33980(17) 0.63584(14) 0.0860(5) Uani 1 1 d . . . . .
C3 C 0.39099(12) 0.1419(2) 0.58550(13) 0.0440(4) Uani 1 1 d . . . . .
F3 F 0.37946(15) 0.4687(2) 0.68278(15) 0.1115(7) Uani 1 1 d . . . . .
C4 C 0.40923(15) 0.2757(2) 0.62293(16) 0.0584(6) Uani 1 1 d . . . . .
C5 C 0.35967(19) 0.3406(3) 0.64717(17) 0.0686(7) Uani 1 1 d . . . . .

loop_
_atom_site_aniso_label
_atom_site_aniso_U_11
_atom_site_aniso_U_22
_atom_site_aniso_U_33
_atom_site_aniso_U_23
_atom_site_aniso_U_13
_atom_site_aniso_U_12
O1 0.0647(11) 0.0548(10) 0.0721(11) 0.0041(8) 0.0209(9) -0.0042(8)
O2 0.0503(8) 0.0499(9) 0.0587(9) -0.0100(7) 0.0233(7) -0.0122(7)
O3 0.0484(8) 0.0641(10) 0.0607(9) 0.0005(8) 0.0216(7) -0.0031(7)
C6 0.0770(18) 0.0561(15) 0.0872(19) 0.0122(14) 0.0342(16) 0.0118(13)
C7 0.0812(17) 0.0373(11) 0.0825(17) -0.0054(11) 0.0398(14) -0.0090(11)
C8 0.0560(13) 0.0794(17) 0.0586(13) -0.0210(13) 0.0289(11) -0.0295(13)
C9 0.0386(10) 0.094(2) 0.0499(12) -0.0086(12) 0.0178(9) -0.0077(11)
C10 0.0442(15) 0.065(2) 0.0515(16) 0.0015(13) 0.0143(12) 0.0066(13)
C11 0.0641(18) 0.064(2) 0.0442(15) 0.0102(13) 0.0209(13) 0.0016(14)
Cl1 0.0692(4) 0.0670(4) 0.0837(5) -0.0168(3) 0.0501(4) -0.0204(3)
F1 0.0681(10) 0.1182(15) 0.1085(13) 0.0047(11) 0.0657(10) 0.0094(9)
C1 0.0562(13) 0.0743(16) 0.0539(12) 0.0110(11) 0.0346(11) 0.0173(11)
N1 0.0823(16) 0.0705(15) 0.0643(13) 0.0046(11) 0.0426(12) 0.0301(12)
C2 0.0466(10) 0.0476(11) 0.0464(10) 0.0028(8) 0.0263(9) 0.0041(8)
N2 0.0507(11) 0.0456(11) 0.1046(17) -0.0184(11) 0.0486(12) -0.0083(9)
F2 0.0745(10) 0.0571(9) 0.1352(15) -0.0222(9) 0.0574(10) -0.0224(8)
C3 0.0440(10) 0.0397(10) 0.0488(10) 0.0006(8) 0.0226(8) 0.0053(8)
F3 0.1475(19) 0.0623(11) 0.1187(16) -0.0337(10) 0.0591(14) 0.0145(11)
C4 0.0610(14) 0.0452(12) 0.0658(14) -0.0055(10) 0.0279(12) 0.0007(10)
C5 0.0894(19) 0.0485(13) 0.0617(14) -0.0066(11) 0.0313(14) 0.0173(13)

loop_
_atom_type_symbol
_atom_type_description
_atom_type_scat_dispersion_real
_atom_type_scat_dispersion_imag
_atom_type_scat_source
C C 0.0033 0.0016 'International Tables Vol C Tables 4.2.6.8 and 6.1.1.4'
H H 0.0000 0.0000 'International Tables Vol C Tables 4.2.6.8 and 6.1.1.4'
N N 0.0061 0.0033 'International Tables Vol C Tables 4.2.6.8 and 6.1.1.4'
O O 0.0106 0.0060 'International Tables Vol C Tables 4.2.6.8 and 6.1.1.4'
F F 0.0171 0.0103 'International Tables Vol C Tables 4.2.6.8 and 6.1.1.4'
Cl Cl 0.1484 0.1585 'International Tables Vol C Tables 4.2.6.8 and 6.1.1.4'

loop_
_geom_angle_atom_site_label_1
_geom_angle_atom_site_label_2
_geom_angle_atom_site_label_3
_geom_angle
_geom_angle_site_symmetry_1
_geom_angle_site_symmetry_3
C6 O1 C11 117.2(2) . 5_656
C8 O2 C7 112.30(19) . .
C9 O3 C10 109.2(2) . .
O1 C6 C7 109.3(2) . .
O1 C6 H6A 109.8 . .
C7 C6 H6A 109.8 . .
O1 C6 H6B 109.8 . .
C7 C6 H6B 109.8 . .
H6A C6 H6B 108.3 . .
O2 C7 C6 109.5(2) . .
O2 C7 H7A 109.8 . .
C6 C7 H7A 109.8 . .
O2 C7 H7B 109.8 . .
C6 C7 H7B 109.8 . .
H7A C7 H7B 108.2 . .
O2 C8 C9 109.4(2) . .
O2 C8 H8A 109.8 . .
C9 C8 H8A 109.8 . .
O2 C8 H8B 109.8 . .
C9 C8 H8B 109.8 . .
H8A C8 H8B 108.2 . .
O3 C9 C8 110.4(2) . .
O3 C9 H9A 109.6 . .
C8 C9 H9A 109.6 . .
O3 C9 H9B 109.6 . .
C8 C9 H9B 109.6 . .
H9A C9 H9B 108.1 . .
O3 C10 C11 108.7(3) . .
O3 C10 H10A 110.0 . .
C11 C10 H10A 110.0 . .
O3 C10 H10B 110.0 . .
C11 C10 H10B 110.0 . .
H10A C10 H10B 108.3 . .
O1 C11 C10 113.2(2) 5_656 .
O1 C11 H11A 108.9 5_656 .
C10 C11 H11A 108.9 . .
O1 C11 H11B 108.9 5_656 .
C10 C11 H11B 108.9 . .
H11A C11 H11B 107.7 . .
N1 C1 F1 115.5(2) . .
N1 C1 C2 126.3(2) . .
F1 C1 C2 118.2(2) . .
C1 N1 C5 114.8(2) . .
C1 C2 C3 119.1(2) . .
C1 C2 Cl1 120.91(18) . .
C3 C2 Cl1 119.95(15) . .
C3 N2 H2A 118(2) . .
C3 N2 H2B 119.5(19) . .
H2A N2 H2B 119(3) . .
N2 C3 C4 121.9(2) . .
N2 C3 C2 124.02(19) . .
C4 C3 C2 114.04(19) . .
C5 C4 F2 120.5(2) . .
C5 C4 C3 120.4(2) . .
F2 C4 C3 119.2(2) . .
N1 C5 F3 116.2(3) . .
N1 C5 C4 125.4(2) . .
F3 C5 C4 118.4(3) . .

loop_
_geom_bond_atom_site_label_1
_geom_bond_atom_site_label_2
_geom_bond_distance
_geom_bond_site_symmetry_2
O1 C6 1.396(4) .
O1 C11 1.445(3) 5_656
O2 C8 1.413(3) .
O2 C7 1.426(3) .
O3 C9 1.411(3) .
O3 C10 1.425(3) .
C6 C7 1.487(4) .
C6 H6A 0.9700 .
C6 H6B 0.9700 .
C7 H7A 0.9700 .
C7 H7B 0.9700 .
C8 C9 1.473(4) .
C8 H8A 0.9700 .
C8 H8B 0.9700 .
C9 H9A 0.9700 .
C9 H9B 0.9700 .
C10 C11 1.481(5) .
C10 H10A 0.9700 .
C10 H10B 0.9700 .
C11 O1 1.445(3) 5_656
C11 H11A 0.9700 .
C11 H11B 0.9700 .
C10A C11A 1.491(17) .
Cl1 C2 1.702(2) .
F1 C1 1.347(3) .
C1 N1 1.304(4) .
C1 C2 1.371(3) .
N1 C5 1.308(4) .
C2 C3 1.403(3) .
N2 C3 1.334(3) .
N2 H2A 0.859(17) .
N2 H2B 0.840(17) .
F2 C4 1.382(3) .
C3 C4 1.403(3) .
F3 C5 1.345(3) .
C4 C5 1.360(4) .

loop_
_geom_torsion_atom_site_label_1
_geom_torsion_atom_site_label_2
_geom_torsion_atom_site_label_3
_geom_torsion_atom_site_label_4
_geom_torsion
_geom_torsion_site_symmetry_1
_geom_torsion_site_symmetry_4
C11 O1 C6 C7 -175.2(2) 5_656 .
C8 O2 C7 C6 -171.9(2) . .
O1 C6 C7 O2 -63.5(3) . .
C7 O2 C8 C9 -167.7(2) . .
C10 O3 C9 C8 172.6(2) . .
O2 C8 C9 O3 -63.2(3) . .
C9 O3 C10 C11 -173.5(2) . .
O3 C10 C11 O1 69.2(3) . 5_656
F1 C1 N1 C5 179.8(2) . .
C2 C1 N1 C5 -0.3(4) . .
N1 C1 C2 C3 0.2(4) . .
F1 C1 C2 C3 -179.9(2) . .
N1 C1 C2 Cl1 179.62(19) . .
F1 C1 C2 Cl1 -0.5(3) . .
C1 C2 C3 N2 -177.6(2) . .
Cl1 C2 C3 N2 2.9(3) . .
C1 C2 C3 C4 -0.3(3) . .
Cl1 C2 C3 C4 -179.75(16) . .
N2 C3 C4 C5 178.0(2) . .
C2 C3 C4 C5 0.6(3) . .
N2 C3 C4 F2 -2.8(4) . .
C2 C3 C4 F2 179.8(2) . .
C1 N1 C5 F3 179.8(2) . .
C1 N1 C5 C4 0.6(4) . .
F2 C4 C5 N1 180.0(3) . .
C3 C4 C5 N1 -0.8(4) . .
F2 C4 C5 F3 0.8(4) . .
C3 C4 C5 F3 180.0(2) . .
